data_7049702
loop_
_publ_author_name
'Gong, Liao-Kuo'
'Du, Ke-Zhao'
'Huang, Xiao-Ying'

_publ_section_title
;
 PbX<sub>2</sub>(OOCMMIm) (X = Cl, Br): photoluminescent organic-inorganic
 hybrid lead halide compounds with high proton conductivity.
;
_journal_issue 20
_journal_name_full 'Dalton transactions (Cambridge, England : 2003)'
_journal_page_first 6690
_journal_page_last 6694
_journal_paper_doi 10.1039/c9dt01139k
_journal_volume 48
_journal_year 2019
_chemical_formula_sum 'C6 H8 Br2 N2 O2 Pb'
_chemical_formula_weight 507.15
_space_group_crystal_system monoclinic
_space_group_IT_number 14
_space_group_name_Hall '-P 2ybc'
_space_group_name_H-M_alt 'P 1 21/c 1'
_symmetry_space_group_name_Hall '-P 2ybc'
_symmetry_space_group_name_H-M 'P 1 21/c 1'
_atom_sites_solution_hydrogens geom
_audit_creation_method SHELXL-2016/6
_audit_update_record
;
2019-03-12 deposited with the CCDC.    2019-04-15 downloaded from the CCDC.
;
_cell_angle_alpha 90
_cell_angle_beta 113.157(5)
_cell_angle_gamma 90
_cell_formula_units_Z 4
_cell_length_a 8.3012(4)
_cell_length_b 18.5784(7)
_cell_length_c 7.9673(3)
_cell_measurement_reflns_used 2233
_cell_measurement_temperature 298(2)
_cell_measurement_theta_max 28.2370
_cell_measurement_theta_min 3.7300
_cell_volume 1129.74(9)
_computing_cell_refinement 'Bruker FRAMBO'
_computing_data_collection 'Bruker FRAMBO'
_computing_data_reduction 'Bruker SAINT'
_computing_molecular_graphics 'Bruker SHELXTL'
_computing_publication_material 'Bruker SHELXTL'
_computing_structure_refinement 'SHELXL-2016/6 (Sheldrick, 2016)'
_computing_structure_solution 'Bruker SHELXTL'
_diffrn_ambient_temperature 298(2)
_diffrn_measured_fraction_theta_full 0.998
_diffrn_measured_fraction_theta_max 0.891
_diffrn_measurement_device_type 'SuperNova (Mo) X-ray Source'
_diffrn_measurement_method '\w scans'
_diffrn_radiation_type MoK\a
_diffrn_radiation_wavelength 0.71073
_diffrn_reflns_av_R_equivalents 0.0551
_diffrn_reflns_av_unetI/netI 0.0589
_diffrn_reflns_Laue_measured_fraction_full 0.998
_diffrn_reflns_Laue_measured_fraction_max 0.891
_diffrn_reflns_limit_h_max 10
_diffrn_reflns_limit_h_min -11
_diffrn_reflns_limit_k_max 24
_diffrn_reflns_limit_k_min -21
_diffrn_reflns_limit_l_max 10
_diffrn_reflns_limit_l_min -10
_diffrn_reflns_number 8763
_diffrn_reflns_point_group_measured_fraction_full 0.998
_diffrn_reflns_point_group_measured_fraction_max 0.891
_diffrn_reflns_theta_full 25.242
_diffrn_reflns_theta_max 28.931
_diffrn_reflns_theta_min 3.455
_diffrn_source 'micro-focus sealed X-ray tube'
_exptl_absorpt_coefficient_mu 21.980
_exptl_absorpt_correction_T_max 1.00000
_exptl_absorpt_correction_T_min 0.11847
_exptl_absorpt_correction_type multi-scan
_exptl_absorpt_process_details
;
CrysAlisPro 1.171.39.46 (Rigaku Oxford Diffraction, 2018)
Empirical absorption correction using spherical harmonics,
 implemented in SCALE3 ABSPACK scaling algorithm.
;
_exptl_crystal_colour colourless
_exptl_crystal_density_diffrn 2.982
_exptl_crystal_description block
_exptl_crystal_F_000 904
_exptl_crystal_size_max 0.100
_exptl_crystal_size_mid 0.100
_exptl_crystal_size_min 0.070
_refine_diff_density_max 1.246
_refine_diff_density_min -1.834
_refine_diff_density_rms 0.228
_refine_ls_extinction_method none
_refine_ls_goodness_of_fit_ref 1.014
_refine_ls_hydrogen_treatment constr
_refine_ls_matrix_type full
_refine_ls_number_parameters 119
_refine_ls_number_reflns 2659
_refine_ls_number_restraints 0
_refine_ls_restrained_S_all 1.014
_refine_ls_R_factor_all 0.0706
_refine_ls_R_factor_gt 0.0429
_refine_ls_shift/su_max 0.000
_refine_ls_shift/su_mean 0.000
_refine_ls_structure_factor_coef Fsqd
_refine_ls_weighting_details 'w=1/[\s^2^(Fo^2^)+(0.0320P)^2^] where P=(Fo^2^+2Fc^2^)/3'
_refine_ls_weighting_scheme calc
_refine_ls_wR_factor_gt 0.0795
_refine_ls_wR_factor_ref 0.0921
_reflns_Friedel_coverage 0.000
_reflns_number_gt 1887
_reflns_number_total 2659
_reflns_threshold_expression 'I > 2\s(I)'
_cod_data_source_file c9dt01139k2.cif
_cod_data_source_block x_CCDC1
_cod_depositor_comments 'Adding full bibliography for 7049701--7049702.cif.'
_cod_database_code 7049702
_shelx_shelxl_version_number 2016/6
_shelx_space_group_comment
;
The symmetry employed for this shelxl refinement is uniquely defined
by the following loop, which should always be used as a source of
symmetry information in preference to the above space-group names.
They are only intended as comments.
;
_shelx_estimated_absorpt_t_min 0.217
_shelx_estimated_absorpt_t_max 0.308

loop_
_space_group_symop_operation_xyz
'x, y, z'
'-x, y+1/2, -z+1/2'
'-x, -y, -z'
'x, -y-1/2, z-1/2'

loop_
_atom_site_label
_atom_site_type_symbol
_atom_site_fract_x
_atom_site_fract_y
_atom_site_fract_z
_atom_site_U_iso_or_equiv
_atom_site_adp_type
_atom_site_occupancy
_atom_site_site_symmetry_order
_atom_site_calc_flag
_atom_site_refinement_flags_posn
_atom_site_refinement_flags_adp
Pb1 Pb 0.26203(4) 0.25266(2) 0.51083(4) 0.03587(13) Uani 1 1 d . .
Br1 Br 0.01114(12) 0.33071(5) 0.62746(12) 0.0451(2) Uani 1 1 d . .
Br2 Br 0.27489(16) 0.37088(5) 0.26678(12) 0.0637(3) Uani 1 1 d . .
O1 O 0.5878(9) 0.2590(3) 0.6889(9) 0.0518(18) Uani 1 1 d . .
O2 O 0.4429(8) 0.3261(3) 0.8042(8) 0.0492(16) Uani 1 1 d . .
N1 N 0.7442(8) 0.3951(3) 1.0356(8) 0.0346(16) Uani 1 1 d . .
N2 N 0.7168(9) 0.4661(4) 1.2349(9) 0.0454(19) Uani 1 1 d . .
C1 C 0.5784(12) 0.3041(4) 0.7984(10) 0.035(2) Uani 1 1 d . .
C2 C 0.7549(10) 0.3302(4) 0.9388(11) 0.039(2) Uani 1 1 d . .
H2A H 0.806118 0.292140 1.027242 0.047 Uiso 1 1 calc R U
H2B H 0.832878 0.339038 0.876953 0.047 Uiso 1 1 calc R U
C3 C 0.7581(13) 0.4634(5) 0.9849(12) 0.061(3) Uani 1 1 d . .
H3A H 0.776522 0.476833 0.881439 0.073 Uiso 1 1 calc R U
C4 C 0.7408(15) 0.5088(5) 1.1083(14) 0.066(3) Uani 1 1 d . .
H4A H 0.744409 0.558858 1.107158 0.079 Uiso 1 1 calc R U
C5 C 0.7206(10) 0.3973(4) 1.1901(10) 0.0361(19) Uani 1 1 d . .
H5A H 0.708661 0.357765 1.255898 0.043 Uiso 1 1 calc R U
C6 C 0.7000(16) 0.4922(6) 1.4018(13) 0.076(4) Uani 1 1 d . .
H6A H 0.809148 0.512887 1.482110 0.114 Uiso 1 1 calc R U
H6B H 0.670171 0.452798 1.462018 0.114 Uiso 1 1 calc R U
H6C H 0.609606 0.528119 1.370109 0.114 Uiso 1 1 calc R U

loop_
_atom_site_aniso_label
_atom_site_aniso_U_11
_atom_site_aniso_U_22
_atom_site_aniso_U_33
_atom_site_aniso_U_23
_atom_site_aniso_U_13
_atom_site_aniso_U_12
Pb1 0.0457(3) 0.0329(2) 0.02792(19) 0.00029(13) 0.01330(17) -0.00518(16)
Br1 0.0404(5) 0.0452(6) 0.0472(5) -0.0024(4) 0.0144(4) -0.0004(4)
Br2 0.1248(10) 0.0278(5) 0.0531(6) -0.0017(4) 0.0507(6) -0.0042(5)
O1 0.051(4) 0.050(4) 0.052(4) -0.024(3) 0.018(3) -0.009(3)
O2 0.043(4) 0.044(4) 0.052(4) -0.015(3) 0.009(3) -0.002(3)
N1 0.039(4) 0.026(4) 0.036(4) -0.004(3) 0.011(3) -0.009(3)
N2 0.056(5) 0.037(5) 0.036(4) -0.011(3) 0.011(4) -0.008(4)
C1 0.046(6) 0.024(4) 0.026(4) -0.006(3) 0.004(4) 0.007(4)
C2 0.030(5) 0.042(5) 0.043(5) -0.008(4) 0.012(4) 0.003(4)
C3 0.087(9) 0.046(7) 0.048(6) 0.000(5) 0.026(6) -0.023(6)
C4 0.112(10) 0.023(5) 0.062(7) -0.004(5) 0.034(7) -0.020(6)
C5 0.040(5) 0.029(5) 0.035(4) -0.001(4) 0.010(4) 0.000(4)
C6 0.112(10) 0.069(8) 0.051(6) -0.024(6) 0.038(6) -0.007(7)

loop_
_atom_type_symbol
_atom_type_description
_atom_type_scat_dispersion_real
_atom_type_scat_dispersion_imag
_atom_type_scat_source
C C 0.0033 0.0016 'International Tables Vol C Tables 4.2.6.8 and 6.1.1.4'
H H 0.0000 0.0000 'International Tables Vol C Tables 4.2.6.8 and 6.1.1.4'
N N 0.0061 0.0033 'International Tables Vol C Tables 4.2.6.8 and 6.1.1.4'
O O 0.0106 0.0060 'International Tables Vol C Tables 4.2.6.8 and 6.1.1.4'
Br Br -0.2901 2.4595 'International Tables Vol C Tables 4.2.6.8 and 6.1.1.4'
Pb Pb -3.3944 10.1111 'International Tables Vol C Tables 4.2.6.8 and 6.1.1.4'

loop_
_geom_angle_atom_site_label_1
_geom_angle_atom_site_label_2
_geom_angle_atom_site_label_3
_geom_angle
_geom_angle_site_symmetry_3
O1 Pb1 O2 50.07(19) .
O1 Pb1 Br2 91.55(15) .
O2 Pb1 Br2 92.49(14) .
O1 Pb1 Br1 122.08(14) .
O2 Pb1 Br1 72.05(14) .
Br2 Pb1 Br1 93.10(3) .
O1 Pb1 Br2 84.89(15) 4_566
O2 Pb1 Br2 86.46(14) 4_566
Br2 Pb1 Br2 176.09(5) 4_566
Br1 Pb1 Br2 90.16(3) 4_566
Pb1 Br2 Pb1 83.10(2) 4_565
C1 O1 Pb1 94.5(6) .
C1 O2 Pb1 90.3(5) .
C5 N1 C3 108.1(7) .
C5 N1 C2 125.6(7) .
C3 N1 C2 126.3(7) .
C5 N2 C4 109.7(7) .
C5 N2 C6 125.4(8) .
C4 N2 C6 124.8(8) .
O2 C1 O1 124.9(8) .
O2 C1 C2 120.0(7) .
O1 C1 C2 115.0(8) .
N1 C2 C1 114.2(6) .
N1 C2 H2A 108.7 .
C1 C2 H2A 108.7 .
N1 C2 H2B 108.7 .
C1 C2 H2B 108.7 .
H2A C2 H2B 107.6 .
C4 C3 N1 109.0(8) .
C4 C3 H3A 125.5 .
N1 C3 H3A 125.5 .
C3 C4 N2 105.3(8) .
C3 C4 H4A 127.4 .
N2 C4 H4A 127.4 .
N1 C5 N2 107.9(7) .
N1 C5 H5A 126.1 .
N2 C5 H5A 126.1 .
N2 C6 H6A 109.5 .
N2 C6 H6B 109.5 .
H6A C6 H6B 109.5 .
N2 C6 H6C 109.5 .
H6A C6 H6C 109.5 .
H6B C6 H6C 109.5 .

loop_
_geom_bond_atom_site_label_1
_geom_bond_atom_site_label_2
_geom_bond_distance
_geom_bond_site_symmetry_2
Pb1 O1 2.514(6) .
Pb1 O2 2.612(5) .
Pb1 Br2 2.9631(10) .
Pb1 Br1 2.9708(10) .
Pb1 Br2 3.0440(10) 4_566
O1 C1 1.233(9) .
O2 C1 1.215(9) .
N1 C5 1.321(9) .
N1 C3 1.349(11) .
N1 C2 1.453(9) .
N2 C5 1.330(10) .
N2 C4 1.359(11) .
N2 C6 1.474(10) .
C1 C2 1.531(11) .
C2 H2A 0.9700 .
C2 H2B 0.9700 .
C3 C4 1.346(13) .
C3 H3A 0.9300 .
C4 H4A 0.9300 .
C5 H5A 0.9300 .
C6 H6A 0.9600 .
C6 H6B 0.9600 .
C6 H6C 0.9600 .

loop_
_geom_hbond_atom_site_label_D
_geom_hbond_atom_site_label_H
_geom_hbond_atom_site_label_A
_geom_hbond_distance_DH
_geom_hbond_distance_HA
_geom_hbond_distance_DA
_geom_hbond_angle_DHA
_geom_hbond_site_symmetry_A
C2 H2A Br1 0.97 2.77 3.634(8) 148.6 4_666
C2 H2B Br1 0.97 2.91 3.851(8) 163.4 1_655
C3 H3A Br2 0.93 3.03 3.626(10) 123.3 3_666
C4 H4A Br1 0.93 3.07 3.762(9) 132.6 3_667
C5 H5A Br1 0.93 3.08 3.589(8) 116.3 1_656
C5 H5A O1 0.93 2.36 3.106(10) 136.7 4_566
C6 H6A Br2 0.96 3.20 3.612(9) 107.8 3_667

loop_
_geom_torsion_atom_site_label_1
_geom_torsion_atom_site_label_2
_geom_torsion_atom_site_label_3
_geom_torsion_atom_site_label_4
_geom_torsion
Pb1 O2 C1 O1 -5.2(9)
Pb1 O2 C1 C2 177.4(7)
Pb1 O1 C1 O2 5.4(10)
Pb1 O1 C1 C2 -177.0(6)
C5 N1 C2 C1 90.1(10)
C3 N1 C2 C1 -90.4(10)
O2 C1 C2 N1 -17.0(11)
O1 C1 C2 N1 165.3(7)
C5 N1 C3 C4 -0.7(11)
C2 N1 C3 C4 179.8(8)
N1 C3 C4 N2 0.2(12)
C5 N2 C4 C3 0.4(12)
C6 N2 C4 C3 177.0(10)
C3 N1 C5 N2 0.9(10)
C2 N1 C5 N2 -179.5(7)
C4 N2 C5 N1 -0.8(10)
C6 N2 C5 N1 -177.4(8)
